data_4023199
loop_
_publ_author_name
'Deju Shang'
'Junguo Xin'
'Yanling Liu'
'Xin Zhou'
'Xiaohua Liu'
'Xiaoming Feng'

_publ_section_title
;
 Enantioselective Aza-Diels-Alder Reaction of Aldimines
 with "Danishefsky-Type Diene" Catalyzed by Chiral
 Scandium(III)-N,N'-Dioxide Complexes
;
_journal_name_full 'Journal of Organic Chemistry'
_journal_page_first 630
_journal_page_last 637
_journal_paper_doi 10.1021/jo7021263
_journal_volume 73
_journal_year 2008
_chemical_formula_sum 'C18 H16 Br N O2'
_chemical_formula_weight 358.23
_chemical_name_systematic
; 
 ? 
;
_space_group_IT_number 78
_symmetry_cell_setting tetragonal
_symmetry_space_group_name_Hall 'P 4cw'
_symmetry_space_group_name_H-M 'P 43'
_atom_sites_solution_hydrogens geom
_atom_sites_solution_primary direct
_atom_sites_solution_secondary difmap
_audit_creation_method SHELXL-97
_cell_angle_alpha 90.00
_cell_angle_beta 90.00
_cell_angle_gamma 90.00
_cell_formula_units_Z 4
_cell_length_a 10.555(4)
_cell_length_b 10.555
_cell_length_c 14.647(9)
_cell_measurement_reflns_used 23
_cell_measurement_temperature 295(2)
_cell_measurement_theta_max 5.80
_cell_measurement_theta_min 4.53
_cell_volume 1631.8(12)
_computing_structure_refinement 'SHELXL-97 (Sheldrick, 1997)'
_computing_structure_solution 'SHELXS-97 (Sheldrick, 1990)'
_diffrn_ambient_temperature 295(2)
_diffrn_measured_fraction_theta_full 0.913
_diffrn_measured_fraction_theta_max 0.913
_diffrn_measurement_device_type 'Enraf-Nonius CAD4'
_diffrn_measurement_method Omega/2-Theta
_diffrn_radiation_monochromator graphite
_diffrn_radiation_source 'fine-focus sealed tube'
_diffrn_radiation_type MoK\a
_diffrn_radiation_wavelength 0.71073
_diffrn_reflns_av_R_equivalents 0.0365
_diffrn_reflns_av_sigmaI/netI 0.0776
_diffrn_reflns_limit_h_max 12
_diffrn_reflns_limit_h_min -4
_diffrn_reflns_limit_k_max 12
_diffrn_reflns_limit_k_min -4
_diffrn_reflns_limit_l_max 17
_diffrn_reflns_limit_l_min -3
_diffrn_reflns_number 1464
_diffrn_reflns_theta_full 25.48
_diffrn_reflns_theta_max 25.48
_diffrn_reflns_theta_min 1.93
_diffrn_standards_decay_% 1.179
_diffrn_standards_interval_count 200
_diffrn_standards_number 3
_exptl_absorpt_coefficient_mu 2.525
_exptl_absorpt_correction_type none
_exptl_crystal_density_diffrn 1.458
_exptl_crystal_density_method 'not measured'
_exptl_crystal_F_000 728
_exptl_crystal_size_max 0.30
_exptl_crystal_size_mid 0.28
_exptl_crystal_size_min 0.26
_refine_diff_density_max 0.247
_refine_diff_density_min -0.320
_refine_diff_density_rms 0.058
_refine_ls_abs_structure_details 'Flack H D (1983), Acta Cryst. A39, 876-881'
_refine_ls_abs_structure_Flack -0.002(15)
_refine_ls_extinction_method none
_refine_ls_goodness_of_fit_ref 0.929
_refine_ls_hydrogen_treatment constr
_refine_ls_matrix_type full
_refine_ls_number_parameters 206
_refine_ls_number_reflns 1447
_refine_ls_number_restraints 1
_refine_ls_restrained_S_all 0.928
_refine_ls_R_factor_all 0.1165
_refine_ls_R_factor_gt 0.0378
_refine_ls_shift/su_max 0.000
_refine_ls_shift/su_mean 0.000
_refine_ls_structure_factor_coef Fsqd
_refine_ls_weighting_details 'w=1/[\s^2^(Fo^2^)+(0.0455P)^2^+0.0000P] where P=(Fo^2^+2Fc^2^)/3'
_refine_ls_weighting_scheme calc
_refine_ls_wR_factor_gt 0.0752
_refine_ls_wR_factor_ref 0.0918
_reflns_number_gt 779
_reflns_number_total 1447
_reflns_threshold_expression >2sigma(I)
_cod_data_source_file jo7021263-File001.cif
_cod_data_source_block cd4
_cod_depositor_comments
;
The following automatic conversions were performed:
'_symmetry_cell_setting' value 'Tetragonal' changed to 'tetragonal'
according to '/home/saulius/struct/CIF-dictionaries/cif_core.dic'
dictionary named 'cif_core.dic' version 2.4.1 from 2010-06-29.

Automatic conversion script
Id: cif_fix_enum 1527 2010-12-29 10:47:43Z saulius 

The following automatic conversions were performed:

'_refine_ls_weighting_scheme' value 'calc
w=1/[\s^2^(Fo^2^)+(0.0455P)^2^+0.0000P] where P=(Fo^2^+2Fc^2^)/3' was
changed to 'calc'. New tag '_refine_ls_weighting_details' was
created. The value of the new tag was set to
'w=1/[\s^2^(Fo^2^)+(0.0455P)^2^+0.0000P] where P=(Fo^2^+2Fc^2^)/3'.

Automatic conversion script
Id: cif_fix_values 3143 2015-03-26 13:38:13Z robertas 
;
_cod_database_code 4023199

loop_
_symmetry_equiv_pos_as_xyz
'x, y, z'
'-y, x, z-1/4'
'-x, -y, z+1/2'
'y, -x, z+1/4'

loop_
_atom_site_label
_atom_site_type_symbol
_atom_site_fract_x
_atom_site_fract_y
_atom_site_fract_z
_atom_site_U_iso_or_equiv
_atom_site_adp_type
_atom_site_occupancy
_atom_site_calc_flag
_atom_site_refinement_flags
_atom_site_disorder_assembly
_atom_site_disorder_group
Br Br 0.12438(9) 0.81654(9) 0.11646(10) 0.0958(5) Uani 1 d . . .
O1 O -0.5766(4) 0.8316(4) 0.1093(4) 0.0562(13) Uani 1 d . . .
O2 O -0.4212(5) 0.9762(5) -0.2770(3) 0.0546(14) Uani 1 d . . .
H2 H -0.4133 1.0268 -0.3191 0.04(2) Uiso 1 calc R . .
N N -0.4228(5) 0.7916(5) -0.1463(4) 0.0423(14) Uani 1 d . . .
C1 C -0.0302(7) 0.8380(8) 0.0551(6) 0.056(2) Uani 1 d . . .
C2 C -0.0914(8) 0.7367(8) 0.0164(6) 0.056(2) Uani 1 d . . .
H2A H -0.0562 0.6562 0.0211 0.075(9) Uiso 1 calc R . .
C3 C -0.2038(7) 0.7525(7) -0.0292(5) 0.0473(19) Uani 1 d . . .
H3 H -0.2447 0.6823 -0.0537 0.075(9) Uiso 1 calc R . .
C4 C -0.2570(6) 0.8704(6) -0.0391(4) 0.0375(17) Uani 1 d . . .
C5 C -0.1933(7) 0.9734(7) 0.0009(5) 0.050(2) Uani 1 d . . .
H5 H -0.2278 1.0542 -0.0040 0.075(9) Uiso 1 calc R . .
C6 C -0.0821(7) 0.9573(7) 0.0468(6) 0.058(2) Uani 1 d . . .
H6 H -0.0412 1.0268 0.0724 0.075(9) Uiso 1 calc R . .
C7 C -0.3804(6) 0.8980(6) -0.0878(5) 0.0416(18) Uani 1 d . . .
H7 H -0.3661 0.9713 -0.1276 0.036(16) Uiso 1 calc R . .
C8 C -0.4972(6) 0.7022(6) -0.1073(4) 0.0432(18) Uani 1 d . . .
H8 H -0.5153 0.6309 -0.1423 0.075(9) Uiso 1 calc R . .
C9 C -0.5475(6) 0.7063(7) -0.0231(5) 0.0417(18) Uani 1 d . . .
C10 C -0.5369(6) 0.8200(7) 0.0288(5) 0.0418(18) Uani 1 d . . .
C11 C -0.4860(7) 0.9324(7) -0.0222(5) 0.0454(19) Uani 1 d . . .
H11A H -0.4545 0.9941 0.0214 0.062(17) Uiso 1 calc R . .
H11B H -0.5544 0.9717 -0.0561 0.062(17) Uiso 1 calc R . .
C12 C -0.3643(7) 0.7700(7) -0.2331(5) 0.0427(18) Uani 1 d . . .
C13 C -0.3631(7) 0.8654(7) -0.2992(5) 0.0454(19) Uani 1 d . . .
C14 C -0.3080(6) 0.8434(7) -0.3830(6) 0.0526(19) Uani 1 d . . .
H14 H -0.3055 0.9071 -0.4269 0.075(9) Uiso 1 calc R . .
C15 C -0.2566(7) 0.7260(9) -0.4012(6) 0.063(2) Uani 1 d . . .
H15 H -0.2189 0.7112 -0.4576 0.075(9) Uiso 1 calc R . .
C16 C -0.2601(7) 0.6316(8) -0.3385(6) 0.056(2) Uani 1 d . . .
H16 H -0.2278 0.5523 -0.3534 0.075(9) Uiso 1 calc R . .
C17 C -0.3110(7) 0.6513(7) -0.2528(5) 0.050(2) Uani 1 d . . .
H17 H -0.3100 0.5874 -0.2091 0.075(9) Uiso 1 calc R . .
C18 C -0.6233(7) 0.5958(8) 0.0143(6) 0.067(2) Uani 1 d . . .
H18A H -0.7119 0.6163 0.0131 0.11(2) Uiso 1 calc R . .
H18B H -0.5977 0.5789 0.0760 0.11(2) Uiso 1 calc R . .
H18C H -0.6083 0.5221 -0.0226 0.11(2) Uiso 1 calc R . .

loop_
_atom_site_aniso_label
_atom_site_aniso_U_11
_atom_site_aniso_U_22
_atom_site_aniso_U_33
_atom_site_aniso_U_23
_atom_site_aniso_U_13
_atom_site_aniso_U_12
Br 0.0607(6) 0.0999(8) 0.1269(10) 0.0094(8) -0.0401(7) 0.0057(6)
O1 0.057(3) 0.065(3) 0.046(3) -0.002(3) -0.004(3) 0.001(2)
O2 0.061(3) 0.065(4) 0.037(3) 0.015(3) 0.007(3) 0.011(3)
N 0.052(3) 0.044(3) 0.032(3) -0.008(3) -0.002(3) -0.011(3)
C1 0.042(5) 0.062(5) 0.066(6) 0.001(5) -0.010(4) 0.003(4)
C2 0.060(5) 0.050(5) 0.059(5) 0.007(4) -0.004(5) 0.007(4)
C3 0.048(5) 0.043(5) 0.051(5) -0.008(4) -0.006(4) -0.005(4)
C4 0.040(4) 0.038(4) 0.035(4) 0.005(3) 0.006(3) -0.003(4)
C5 0.053(5) 0.036(4) 0.060(5) -0.008(4) -0.013(4) 0.002(4)
C6 0.062(5) 0.046(5) 0.067(6) -0.014(4) -0.019(5) -0.009(4)
C7 0.042(4) 0.039(4) 0.044(4) -0.001(3) 0.002(4) -0.003(4)
C8 0.051(4) 0.045(4) 0.034(5) -0.001(4) -0.003(4) -0.015(4)
C9 0.040(4) 0.049(5) 0.037(4) 0.003(4) 0.002(4) -0.003(4)
C10 0.032(4) 0.051(5) 0.042(5) -0.002(4) -0.003(4) -0.003(3)
C11 0.038(4) 0.040(4) 0.057(5) -0.001(4) -0.005(4) 0.003(4)
C12 0.037(4) 0.051(5) 0.040(5) -0.012(4) -0.002(4) -0.011(4)
C13 0.038(4) 0.053(5) 0.046(5) -0.005(4) -0.002(4) 0.002(4)
C14 0.051(4) 0.070(5) 0.037(5) -0.003(5) 0.012(4) 0.010(4)
C15 0.052(5) 0.086(6) 0.052(6) -0.018(6) 0.004(4) -0.008(5)
C16 0.052(5) 0.061(5) 0.056(6) -0.022(5) 0.005(4) -0.010(4)
C17 0.059(5) 0.049(5) 0.041(5) -0.010(4) -0.007(4) -0.014(4)
C18 0.071(5) 0.069(5) 0.060(6) 0.002(5) 0.004(5) -0.014(5)

loop_
_atom_type_symbol
_atom_type_description
_atom_type_scat_dispersion_real
_atom_type_scat_dispersion_imag
_atom_type_scat_source
C C 0.0033 0.0016 'International Tables Vol C Tables 4.2.6.8 and 6.1.1.4'
H H 0.0000 0.0000 'International Tables Vol C Tables 4.2.6.8 and 6.1.1.4'
N N 0.0061 0.0033 'International Tables Vol C Tables 4.2.6.8 and 6.1.1.4'
O O 0.0106 0.0060 'International Tables Vol C Tables 4.2.6.8 and 6.1.1.4'
Br Br -0.2901 2.4595 'International Tables Vol C Tables 4.2.6.8 and 6.1.1.4'

loop_
_geom_angle_atom_site_label_1
_geom_angle_atom_site_label_2
_geom_angle_atom_site_label_3
_geom_angle
_geom_angle_site_symmetry_1
_geom_angle_site_symmetry_3
_geom_angle_publ_flag
C13 O2 H2 109.5 . . ?
C8 N C12 120.9(6) . . ?
C8 N C7 117.4(6) . . ?
C12 N C7 120.2(5) . . ?
C2 C1 C6 119.2(7) . . ?
C2 C1 Br 120.9(6) . . ?
C6 C1 Br 119.9(6) . . ?
C1 C2 C3 120.9(7) . . ?
C1 C2 H2A 119.5 . . ?
C3 C2 H2A 119.5 . . ?
C4 C3 C2 121.0(7) . . ?
C4 C3 H3 119.5 . . ?
C2 C3 H3 119.5 . . ?
C3 C4 C5 117.5(6) . . ?
C3 C4 C7 125.2(6) . . ?
C5 C4 C7 117.3(6) . . ?
C6 C5 C4 121.3(7) . . ?
C6 C5 H5 119.3 . . ?
C4 C5 H5 119.3 . . ?
C5 C6 C1 120.0(7) . . ?
C5 C6 H6 120.0 . . ?
C1 C6 H6 120.0 . . ?
N C7 C4 112.7(5) . . ?
N C7 C11 109.0(5) . . ?
C4 C7 C11 112.3(6) . . ?
N C7 H7 107.5 . . ?
C4 C7 H7 107.5 . . ?
C11 C7 H7 107.5 . . ?
C9 C8 N 126.4(6) . . ?
C9 C8 H8 116.8 . . ?
N C8 H8 116.8 . . ?
C8 C9 C10 119.1(7) . . ?
C8 C9 C18 121.0(7) . . ?
C10 C9 C18 119.8(7) . . ?
O1 C10 C9 123.8(7) . . ?
O1 C10 C11 120.6(7) . . ?
C9 C10 C11 115.4(6) . . ?
C10 C11 C7 112.9(6) . . ?
C10 C11 H11A 109.0 . . ?
C7 C11 H11A 109.0 . . ?
C10 C11 H11B 109.0 . . ?
C7 C11 H11B 109.0 . . ?
H11A C11 H11B 107.8 . . ?
C13 C12 C17 119.8(7) . . ?
C13 C12 N 120.3(7) . . ?
C17 C12 N 119.8(7) . . ?
O2 C13 C14 123.2(7) . . ?
O2 C13 C12 116.7(7) . . ?
C14 C13 C12 120.0(7) . . ?
C13 C14 C15 119.3(8) . . ?
C13 C14 H14 120.4 . . ?
C15 C14 H14 120.4 . . ?
C16 C15 C14 121.3(8) . . ?
C16 C15 H15 119.4 . . ?
C14 C15 H15 119.4 . . ?
C15 C16 C17 121.0(8) . . ?
C15 C16 H16 119.5 . . ?
C17 C16 H16 119.5 . . ?
C16 C17 C12 118.5(8) . . ?
C16 C17 H17 120.7 . . ?
C12 C17 H17 120.7 . . ?
C9 C18 H18A 109.5 . . ?
C9 C18 H18B 109.5 . . ?
H18A C18 H18B 109.5 . . ?
C9 C18 H18C 109.5 . . ?
H18A C18 H18C 109.5 . . ?
H18B C18 H18C 109.5 . . ?

loop_
_geom_bond_atom_site_label_1
_geom_bond_atom_site_label_2
_geom_bond_distance
_geom_bond_site_symmetry_2
_geom_bond_publ_flag
Br C1 1.876(7) . ?
O1 C10 1.257(8) . ?
O2 C13 1.361(8) . ?
O2 H2 0.8200 . ?
N C8 1.354(8) . ?
N C12 1.432(9) . ?
N C7 1.483(8) . ?
C1 C2 1.372(10) . ?
C1 C6 1.379(10) . ?
C2 C3 1.372(10) . ?
C2 H2A 0.9300 . ?
C3 C4 1.372(9) . ?
C3 H3 0.9300 . ?
C4 C5 1.406(9) . ?
C4 C7 1.514(9) . ?
C5 C6 1.363(10) . ?
C5 H5 0.9300 . ?
C6 H6 0.9300 . ?
C7 C11 1.516(10) . ?
C7 H7 0.9800 . ?
C8 C9 1.344(9) . ?
C8 H8 0.9300 . ?
C9 C10 1.425(9) . ?
C9 C18 1.517(10) . ?
C10 C11 1.501(10) . ?
C11 H11A 0.9700 . ?
C11 H11B 0.9700 . ?
C12 C13 1.397(9) . ?
C12 C17 1.403(10) . ?
C13 C14 1.377(10) . ?
C14 C15 1.379(10) . ?
C14 H14 0.9300 . ?
C15 C16 1.355(11) . ?
C15 H15 0.9300 . ?
C16 C17 1.381(11) . ?
C16 H16 0.9300 . ?
C17 H17 0.9300 . ?
C18 H18A 0.9600 . ?
C18 H18B 0.9600 . ?
C18 H18C 0.9600 . ?

loop_
_geom_hbond_atom_site_label_D
_geom_hbond_atom_site_label_H
_geom_hbond_atom_site_label_A
_geom_hbond_distance_DH
_geom_hbond_distance_HA
_geom_hbond_distance_DA
_geom_hbond_angle_DHA
_geom_hbond_site_symmetry_A
O2 H2 O1 0.82 1.83 2.624(7) 163.2 3_474

loop_
_cod_related_entry_id
_cod_related_entry_database
_cod_related_entry_code
1 ChemSpider 30658634
